data_4028557
loop_
_publ_author_name
'Tao Tao'
'Bin-Bin Ma'
'Yu-Xin Peng'
'Xiao-Xu Wang'
'Wei Huang'
'Xiao-Zeng You'

_publ_section_title
;
 Asymmetrical/Symmetrical D-\p-A/D-\p-D Thiazole-Containing Aromatic
 Heterocyclic Fluorescent Compounds Having the Same Triphenylamino
 Chromophores
;
_journal_name_full 'Journal of Organic Chemistry'
_journal_page_first 8669
_journal_page_last 8679
_journal_paper_doi 10.1021/jo401384g
_journal_volume 78
_journal_year 2013
_chemical_formula_sum 'C27 H20.5 N3.5 S'
_chemical_formula_weight 426.03
_chemical_name_systematic
; 
 ? 
;
_space_group_IT_number 2
_symmetry_cell_setting triclinic
_symmetry_space_group_name_Hall '-P 1'
_symmetry_space_group_name_H-M 'P -1'
_atom_sites_solution_hydrogens geom
_atom_sites_solution_primary direct
_atom_sites_solution_secondary difmap
_audit_creation_method SHELXL-97
_cell_angle_alpha 85.786(2)
_cell_angle_beta 85.243(2)
_cell_angle_gamma 73.689(2)
_cell_formula_units_Z 4
_cell_length_a 10.2017(14)
_cell_length_b 12.9072(17)
_cell_length_c 17.458(2)
_cell_measurement_reflns_used 3301
_cell_measurement_temperature 291(2)
_cell_measurement_theta_max 22.26
_cell_measurement_theta_min 2.45
_cell_volume 2195.6(5)
_computing_cell_refinement SMART
_computing_data_collection 'SMART (BRUKER 2000)'
_computing_data_reduction 'SAINT (BRUKER 2000)'
_computing_molecular_graphics SHELXTL
_computing_publication_material SHELXTL
_computing_structure_refinement SHELXTL
_computing_structure_solution 'SHELXTL (BRUKER 2000)'
_diffrn_ambient_temperature 291(2)
_diffrn_measured_fraction_theta_full 0.983
_diffrn_measured_fraction_theta_max 0.983
_diffrn_measurement_device_type 'CCD area detector'
_diffrn_measurement_method 'phi and omega scans'
_diffrn_radiation_monochromator graphite
_diffrn_radiation_source 'fine-focus sealed tube'
_diffrn_radiation_type MoK\a
_diffrn_radiation_wavelength 0.71073
_diffrn_reflns_av_R_equivalents 0.0595
_diffrn_reflns_av_sigmaI/netI 0.0866
_diffrn_reflns_limit_h_max 12
_diffrn_reflns_limit_h_min -7
_diffrn_reflns_limit_k_max 15
_diffrn_reflns_limit_k_min -15
_diffrn_reflns_limit_l_max 20
_diffrn_reflns_limit_l_min -20
_diffrn_reflns_number 15919
_diffrn_reflns_theta_full 25.00
_diffrn_reflns_theta_max 25.00
_diffrn_reflns_theta_min 1.97
_exptl_absorpt_coefficient_mu 0.168
_exptl_absorpt_correction_T_max 0.9867
_exptl_absorpt_correction_T_min 0.9834
_exptl_absorpt_correction_type multi-scan
_exptl_absorpt_process_details 'SADABS, BRUKER(2000)'
_exptl_crystal_colour yellow
_exptl_crystal_density_diffrn 1.289
_exptl_crystal_description block
_exptl_crystal_F_000 892
_exptl_crystal_size_max 0.10
_exptl_crystal_size_mid 0.10
_exptl_crystal_size_min 0.08
_refine_diff_density_max 0.294
_refine_diff_density_min -0.589
_refine_diff_density_rms 0.074
_refine_ls_extinction_method none
_refine_ls_goodness_of_fit_ref 0.973
_refine_ls_hydrogen_treatment constr
_refine_ls_matrix_type full
_refine_ls_number_parameters 569
_refine_ls_number_reflns 7596
_refine_ls_number_restraints 0
_refine_ls_restrained_S_all 0.973
_refine_ls_R_factor_all 0.0994
_refine_ls_R_factor_gt 0.0654
_refine_ls_shift/su_max 0.000
_refine_ls_shift/su_mean 0.000
_refine_ls_structure_factor_coef Fsqd
_refine_ls_weighting_details 'calc w=1/[\s^2^(Fo^2^)+(0.1207P)^2^] where P=(Fo^2^+2Fc^2^)/3'
_refine_ls_weighting_scheme calc
_refine_ls_wR_factor_gt 0.1805
_refine_ls_wR_factor_ref 0.2037
_reflns_number_gt 4912
_reflns_number_total 7596
_reflns_threshold_expression >2sigma(I)
_cod_data_source_file jo401384g_si_003_3.cif
_cod_data_source_block 5
_cod_database_code 4028557

loop_
_symmetry_equiv_pos_as_xyz
'x, y, z'
'-x, -y, -z'

loop_
_atom_site_label
_atom_site_type_symbol
_atom_site_fract_x
_atom_site_fract_y
_atom_site_fract_z
_atom_site_U_iso_or_equiv
_atom_site_adp_type
_atom_site_occupancy
_atom_site_symmetry_multiplicity
_atom_site_calc_flag
_atom_site_refinement_flags
C1 C 0.1359(3) 0.2679(2) 0.88589(15) 0.0469(7) Uani 1 1 d .
C2 C 0.2429(4) 0.2334(3) 0.93335(17) 0.0612(9) Uani 1 1 d .
H2 H 0.3165 0.2631 0.9267 0.073 Uiso 1 1 calc R
C3 C 0.2398(4) 0.1544(3) 0.9909(2) 0.0740(10) Uani 1 1 d .
H3 H 0.3117 0.1310 1.0231 0.089 Uiso 1 1 calc R
C4 C 0.1316(4) 0.1100(3) 1.00076(19) 0.0672(10) Uani 1 1 d .
H4 H 0.1296 0.0574 1.0399 0.081 Uiso 1 1 calc R
C5 C 0.0266(4) 0.1439(2) 0.9526(2) 0.0651(9) Uani 1 1 d .
H5 H -0.0456 0.1126 0.9584 0.078 Uiso 1 1 calc R
C6 C 0.0268(3) 0.2235(2) 0.89576(18) 0.0559(8) Uani 1 1 d .
H6 H -0.0460 0.2474 0.8642 0.067 Uiso 1 1 calc R
C7 C 0.1678(3) 0.4464(2) 0.84180(16) 0.0460(7) Uani 1 1 d .
C8 C 0.2410(3) 0.4969(2) 0.78863(18) 0.0521(7) Uani 1 1 d .
H8 H 0.2731 0.4669 0.7415 0.063 Uiso 1 1 calc R
C9 C 0.2666(3) 0.5927(2) 0.8057(2) 0.0640(9) Uani 1 1 d .
H9 H 0.3144 0.6274 0.7696 0.077 Uiso 1 1 calc R
C10 C 0.2214(4) 0.6363(3) 0.8759(3) 0.0761(11) Uani 1 1 d .
H10 H 0.2387 0.7003 0.8874 0.091 Uiso 1 1 calc R
C11 C 0.1511(4) 0.5853(3) 0.9283(2) 0.0748(11) Uani 1 1 d .
H11 H 0.1213 0.6146 0.9759 0.090 Uiso 1 1 calc R
C12 C 0.1231(4) 0.4906(2) 0.91204(18) 0.0602(8) Uani 1 1 d .
H12 H 0.0744 0.4570 0.9483 0.072 Uiso 1 1 calc R
C13 C 0.1148(3) 0.3284(2) 0.75081(15) 0.0443(6) Uani 1 1 d .
C14 C 0.0517(3) 0.4127(2) 0.69912(16) 0.0481(7) Uani 1 1 d .
H14 H 0.0228 0.4833 0.7149 0.058 Uiso 1 1 calc R
C15 C 0.0324(3) 0.3919(2) 0.62596(15) 0.0454(7) Uani 1 1 d .
H15 H -0.0086 0.4490 0.5925 0.055 Uiso 1 1 calc R
C16 C 0.0726(3) 0.2871(2) 0.60016(15) 0.0423(6) Uani 1 1 d .
C17 C 0.1328(3) 0.2041(2) 0.65183(17) 0.0497(7) Uani 1 1 d .
H17 H 0.1589 0.1333 0.6364 0.060 Uiso 1 1 calc R
C18 C 0.1548(3) 0.2239(2) 0.72588(16) 0.0497(7) Uani 1 1 d .
H18 H 0.1968 0.1668 0.7591 0.060 Uiso 1 1 calc R
C19 C 0.0508(3) 0.2683(2) 0.52169(16) 0.0449(7) Uani 1 1 d .
C20 C -0.0037(4) 0.3026(2) 0.40219(18) 0.0761(12) Uani 1 1 d .
H20 H -0.0352 0.3472 0.3595 0.091 Uiso 1 1 calc R
C21 C 0.0359(3) 0.1944(2) 0.39880(16) 0.0473(7) Uani 1 1 d .
C22 C 0.0466(3) 0.1301(2) 0.33250(16) 0.0448(7) Uani 1 1 d .
C23 C 0.0164(4) 0.1802(3) 0.25988(17) 0.0594(8) Uani 1 1 d .
H23 H -0.0142 0.2551 0.2539 0.071 Uiso 1 1 calc R
C24 C 0.0322(4) 0.1183(3) 0.1976(2) 0.0769(11) Uani 1 1 d .
H24 H 0.0111 0.1538 0.1500 0.092 Uiso 1 1 calc R
C25 C 0.1014(4) -0.0366(3) 0.2689(2) 0.0765(11) Uani 1 1 d .
H25 H 0.1302 -0.1118 0.2727 0.092 Uiso 1 1 calc R
C26 C 0.0883(4) 0.0185(2) 0.33567(18) 0.0616(9) Uani 1 1 d .
H26 H 0.1075 -0.0197 0.3826 0.074 Uiso 1 1 calc R
C27 C 0.6093(3) 0.3209(2) 0.87061(17) 0.0484(7) Uani 1 1 d .
C28 C 0.5226(3) 0.3911(2) 0.92062(18) 0.0536(7) Uani 1 1 d .
H28 H 0.4864 0.4631 0.9047 0.064 Uiso 1 1 calc R
C29 C 0.4891(4) 0.3556(3) 0.99348(19) 0.0635(9) Uani 1 1 d .
H29 H 0.4316 0.4039 1.0269 0.076 Uiso 1 1 calc R
C30 C 0.5398(4) 0.2496(3) 1.0173(2) 0.0690(9) Uani 1 1 d .
H30 H 0.5182 0.2260 1.0671 0.083 Uiso 1 1 calc R
C31 C 0.6231(4) 0.1782(3) 0.9673(2) 0.0702(10) Uani 1 1 d .
H31 H 0.6545 0.1055 0.9828 0.084 Uiso 1 1 calc R
C32 C 0.6602(3) 0.2132(2) 0.8946(2) 0.0626(9) Uani 1 1 d .
H32 H 0.7192 0.1649 0.8617 0.075 Uiso 1 1 calc R
C33 C 0.6774(3) 0.4624(2) 0.78943(17) 0.0513(7) Uani 1 1 d .
C34 C 0.6238(4) 0.5384(2) 0.7319(2) 0.0636(9) Uani 1 1 d .
H34 H 0.5697 0.5225 0.6966 0.076 Uiso 1 1 calc R
C35 C 0.6504(4) 0.6373(3) 0.7267(3) 0.0848(12) Uani 1 1 d .
H35 H 0.6165 0.6872 0.6870 0.102 Uiso 1 1 calc R
C36 C 0.7268(4) 0.6633(3) 0.7800(3) 0.0859(12) Uani 1 1 d .
H36 H 0.7417 0.7313 0.7774 0.103 Uiso 1 1 calc R
C37 C 0.7804(4) 0.5885(3) 0.8366(2) 0.0758(10) Uani 1 1 d .
H37 H 0.8333 0.6052 0.8722 0.091 Uiso 1 1 calc R
C38 C 0.7567(3) 0.4889(3) 0.8412(2) 0.0628(9) Uani 1 1 d .
H38 H 0.7946 0.4383 0.8797 0.075 Uiso 1 1 calc R
C39 C 0.6306(3) 0.3114(2) 0.72955(17) 0.0490(7) Uani 1 1 d .
C40 C 0.7167(3) 0.3131(2) 0.66328(18) 0.0575(8) Uani 1 1 d .
H40 H 0.7882 0.3446 0.6637 0.069 Uiso 1 1 calc R
C41 C 0.6970(3) 0.2689(2) 0.59777(19) 0.0579(8) Uani 1 1 d .
H41 H 0.7553 0.2711 0.5542 0.069 Uiso 1 1 calc R
C42 C 0.5915(3) 0.2208(2) 0.59512(18) 0.0536(8) Uani 1 1 d .
C43 C 0.5074(3) 0.2183(2) 0.66111(19) 0.0567(8) Uani 1 1 d .
H43 H 0.4366 0.1862 0.6606 0.068 Uiso 1 1 calc R
C44 C 0.5258(3) 0.2622(2) 0.72781(19) 0.0560(8) Uani 1 1 d .
H44 H 0.4682 0.2589 0.7716 0.067 Uiso 1 1 calc R
C45 C 0.5629(3) 0.1773(2) 0.52470(19) 0.0557(8) Uani 1 1 d .
C46 C 0.4486(4) 0.1153(4) 0.4467(2) 0.0888(12) Uani 1 1 d .
H46 H 0.3758 0.0917 0.4335 0.107 Uiso 1 1 calc R
C47 C 0.5566(3) 0.1150(2) 0.39621(18) 0.0543(8) Uani 1 1 d .
C48 C 0.5753(4) 0.0842(2) 0.31630(19) 0.0577(8) Uani 1 1 d .
C49 C 0.6862(4) 0.0918(3) 0.2680(2) 0.0749(10) Uani 1 1 d .
H49 H 0.7555 0.1153 0.2863 0.090 Uiso 1 1 calc R
C50 C 0.6946(5) 0.0645(4) 0.1928(2) 0.0939(13) Uani 1 1 d .
H50 H 0.7719 0.0690 0.1620 0.113 Uiso 1 1 calc R
C51 C 0.4926(6) 0.0259(3) 0.2070(3) 0.0938(14) Uani 1 1 d .
H51 H 0.4240 0.0041 0.1864 0.113 Uiso 1 1 calc R
C52 C 0.4767(5) 0.0498(3) 0.2831(2) 0.0847(12) Uani 1 1 d .
H52 H 0.3992 0.0429 0.3127 0.102 Uiso 1 1 calc R
C53 C 0.6910(5) 0.5585(3) 0.5058(3) 0.0934(13) Uani 1 1 d .
H53A H 0.6355 0.5516 0.5520 0.140 Uiso 1 1 calc R
H53B H 0.6749 0.6335 0.4898 0.140 Uiso 1 1 calc R
H53C H 0.7858 0.5283 0.5154 0.140 Uiso 1 1 calc R
C54 C 0.6567(4) 0.5025(4) 0.4469(3) 0.0846(12) Uani 1 1 d .
N2 N 0.1393(3) 0.34823(18) 0.82529(13) 0.0511(6) Uani 1 1 d .
N1 N 0.0042(4) 0.3446(2) 0.47092(15) 0.0771(9) Uani 1 1 d .
N3 N 0.0754(4) 0.0117(2) 0.20028(16) 0.0773(9) Uani 1 1 d .
N5 N 0.6499(3) 0.36001(18) 0.79597(14) 0.0557(7) Uani 1 1 d .
N4 N 0.4506(3) 0.1515(3) 0.51767(19) 0.0919(11) Uani 1 1 d .
N6 N 0.6009(5) 0.0324(3) 0.1614(2) 0.0940(11) Uani 1 1 d .
N7 N 0.6303(5) 0.4556(4) 0.4003(3) 0.1222(15) Uani 1 1 d .
S1 S 0.08287(9) 0.13999(6) 0.48853(4) 0.0541(3) Uani 1 1 d .
S2 S 0.67014(9) 0.15966(8) 0.44232(5) 0.0674(3) Uani 1 1 d .

loop_
_atom_site_aniso_label
_atom_site_aniso_U_11
_atom_site_aniso_U_22
_atom_site_aniso_U_33
_atom_site_aniso_U_23
_atom_site_aniso_U_13
_atom_site_aniso_U_12
C1 0.0633(19) 0.0486(15) 0.0330(15) -0.0072(12) -0.0009(14) -0.0219(14)
C2 0.076(2) 0.070(2) 0.0472(18) 0.0050(15) -0.0106(17) -0.0356(18)
C3 0.095(3) 0.074(2) 0.057(2) 0.0082(17) -0.020(2) -0.029(2)
C4 0.105(3) 0.0534(18) 0.0462(19) -0.0015(14) 0.005(2) -0.0289(19)
C5 0.079(2) 0.0563(19) 0.066(2) -0.0055(16) 0.011(2) -0.0332(18)
C6 0.063(2) 0.0534(17) 0.0555(19) -0.0082(14) -0.0057(16) -0.0204(15)
C7 0.0505(16) 0.0440(15) 0.0460(17) -0.0061(12) -0.0094(14) -0.0143(13)
C8 0.0531(18) 0.0470(16) 0.0561(19) -0.0041(13) -0.0019(15) -0.0139(14)
C9 0.057(2) 0.0534(18) 0.086(3) 0.0074(17) -0.0175(18) -0.0203(16)
C10 0.081(3) 0.0486(18) 0.106(3) -0.009(2) -0.038(2) -0.0197(18)
C11 0.094(3) 0.060(2) 0.071(2) -0.0278(18) -0.019(2) -0.012(2)
C12 0.074(2) 0.0606(19) 0.0485(18) -0.0176(14) -0.0006(16) -0.0196(17)
C13 0.0498(16) 0.0494(15) 0.0365(15) -0.0058(12) -0.0028(13) -0.0176(13)
C14 0.0576(18) 0.0409(14) 0.0458(17) -0.0064(12) -0.0030(14) -0.0131(13)
C15 0.0513(16) 0.0455(15) 0.0382(16) -0.0011(11) -0.0062(13) -0.0108(13)
C16 0.0430(15) 0.0436(14) 0.0404(16) -0.0071(11) -0.0008(12) -0.0114(12)
C17 0.0574(18) 0.0432(15) 0.0470(17) -0.0093(12) -0.0055(14) -0.0094(13)
C18 0.0626(19) 0.0419(15) 0.0428(16) -0.0046(12) -0.0070(14) -0.0098(14)
C19 0.0500(16) 0.0437(15) 0.0412(16) -0.0036(12) -0.0044(13) -0.0125(13)
C20 0.136(4) 0.0470(17) 0.0434(19) -0.0025(14) -0.030(2) -0.015(2)
C21 0.0502(17) 0.0484(16) 0.0431(17) -0.0042(12) -0.0064(13) -0.0116(13)
C22 0.0462(16) 0.0471(15) 0.0403(16) -0.0092(12) -0.0001(13) -0.0107(13)
C23 0.074(2) 0.0554(17) 0.0442(18) -0.0056(14) -0.0093(16) -0.0083(16)
C24 0.109(3) 0.065(2) 0.045(2) -0.0150(16) -0.0093(19) -0.003(2)
C25 0.100(3) 0.0524(19) 0.070(3) -0.0186(17) 0.000(2) -0.0062(19)
C26 0.081(2) 0.0514(17) 0.0476(19) -0.0080(14) -0.0026(17) -0.0096(16)
C27 0.0479(16) 0.0462(15) 0.0522(18) -0.0027(13) -0.0053(14) -0.0143(13)
C28 0.0578(19) 0.0488(16) 0.0530(19) -0.0098(13) -0.0058(15) -0.0106(14)
C29 0.065(2) 0.074(2) 0.055(2) -0.0146(16) 0.0001(17) -0.0239(18)
C30 0.071(2) 0.090(3) 0.052(2) 0.0079(18) -0.0125(18) -0.033(2)
C31 0.069(2) 0.060(2) 0.081(3) 0.0200(18) -0.019(2) -0.0185(18)
C32 0.058(2) 0.0508(18) 0.071(2) 0.0007(15) 0.0009(17) -0.0049(15)
C33 0.0509(17) 0.0483(16) 0.0542(18) -0.0062(13) 0.0015(14) -0.0137(14)
C34 0.069(2) 0.0525(18) 0.068(2) 0.0014(15) -0.0090(18) -0.0136(16)
C35 0.097(3) 0.059(2) 0.095(3) 0.0121(19) -0.010(3) -0.018(2)
C36 0.092(3) 0.059(2) 0.111(3) -0.008(2) 0.006(3) -0.031(2)
C37 0.064(2) 0.071(2) 0.098(3) -0.024(2) 0.001(2) -0.0259(19)
C38 0.0576(19) 0.0547(18) 0.075(2) -0.0108(15) -0.0084(17) -0.0104(16)
C39 0.0507(17) 0.0413(14) 0.0527(18) -0.0042(12) 0.0014(14) -0.0097(13)
C40 0.0548(18) 0.0597(18) 0.062(2) -0.0090(15) 0.0044(16) -0.0232(15)
C41 0.0545(19) 0.0619(19) 0.057(2) -0.0097(15) 0.0081(15) -0.0166(16)
C42 0.0533(18) 0.0461(16) 0.057(2) -0.0048(13) -0.0020(15) -0.0073(14)
C43 0.0564(19) 0.0553(17) 0.061(2) -0.0080(15) 0.0025(16) -0.0210(15)
C44 0.0538(18) 0.0536(17) 0.058(2) -0.0098(14) 0.0095(15) -0.0126(15)
C45 0.0540(19) 0.0472(16) 0.064(2) -0.0093(14) 0.0006(16) -0.0113(14)
C46 0.076(3) 0.119(3) 0.084(3) -0.034(2) 0.003(2) -0.044(3)
C47 0.0611(19) 0.0451(15) 0.0559(19) -0.0060(13) -0.0053(16) -0.0121(14)
C48 0.072(2) 0.0423(15) 0.0544(19) -0.0023(13) -0.0054(17) -0.0083(15)
C49 0.081(3) 0.080(2) 0.062(2) -0.0031(18) -0.003(2) -0.020(2)
C50 0.114(4) 0.104(3) 0.056(3) -0.006(2) 0.006(2) -0.022(3)
C51 0.138(4) 0.082(3) 0.076(3) -0.010(2) -0.024(3) -0.047(3)
C52 0.105(3) 0.078(3) 0.084(3) -0.008(2) -0.013(2) -0.043(2)
C53 0.089(3) 0.095(3) 0.096(3) -0.004(2) -0.005(3) -0.027(2)
C54 0.071(3) 0.105(3) 0.074(3) 0.020(2) -0.006(2) -0.023(2)
N2 0.0741(17) 0.0486(13) 0.0381(13) -0.0052(10) -0.0053(12) -0.0278(12)
N1 0.135(3) 0.0491(15) 0.0464(16) -0.0057(12) -0.0269(17) -0.0171(16)
N3 0.104(2) 0.0721(19) 0.0465(17) -0.0179(14) -0.0054(16) -0.0055(17)
N5 0.0719(17) 0.0502(14) 0.0485(15) -0.0052(11) 0.0049(13) -0.0246(13)
N4 0.080(2) 0.135(3) 0.078(2) -0.042(2) 0.0163(18) -0.055(2)
N6 0.142(4) 0.076(2) 0.064(2) -0.0078(16) -0.019(2) -0.025(2)
N7 0.129(4) 0.151(4) 0.092(3) -0.002(3) -0.021(3) -0.044(3)
S1 0.0718(5) 0.0451(4) 0.0410(4) -0.0063(3) -0.0090(4) -0.0066(4)
S2 0.0637(5) 0.0802(6) 0.0619(6) -0.0158(4) 0.0042(4) -0.0250(5)

loop_
_atom_type_symbol
_atom_type_description
_atom_type_scat_dispersion_real
_atom_type_scat_dispersion_imag
_atom_type_scat_source
C C 0.0033 0.0016 'International Tables Vol C Tables 4.2.6.8 and 6.1.1.4'
H H 0.0000 0.0000 'International Tables Vol C Tables 4.2.6.8 and 6.1.1.4'
N N 0.0061 0.0033 'International Tables Vol C Tables 4.2.6.8 and 6.1.1.4'
S S 0.1246 0.1234 'International Tables Vol C Tables 4.2.6.8 and 6.1.1.4'

loop_
_geom_angle_atom_site_label_1
_geom_angle_atom_site_label_2
_geom_angle_atom_site_label_3
_geom_angle
C2 C1 C6 120.1(3)
C2 C1 N2 119.9(3)
C6 C1 N2 120.0(3)
C1 C2 C3 119.5(3)
C1 C2 H2 120.3
C3 C2 H2 120.3
C4 C3 C2 120.5(3)
C4 C3 H3 119.7
C2 C3 H3 119.7
C5 C4 C3 119.5(3)
C5 C4 H4 120.2
C3 C4 H4 120.2
C4 C5 C6 120.8(3)
C4 C5 H5 119.6
C6 C5 H5 119.6
C5 C6 C1 119.6(3)
C5 C6 H6 120.2
C1 C6 H6 120.2
C12 C7 C8 119.5(3)
C12 C7 N2 119.6(3)
C8 C7 N2 120.9(3)
C7 C8 C9 119.9(3)
C7 C8 H8 120.0
C9 C8 H8 120.0
C10 C9 C8 120.2(3)
C10 C9 H9 119.9
C8 C9 H9 119.9
C11 C10 C9 119.5(3)
C11 C10 H10 120.2
C9 C10 H10 120.2
C10 C11 C12 121.2(3)
C10 C11 H11 119.4
C12 C11 H11 119.4
C7 C12 C11 119.7(3)
C7 C12 H12 120.2
C11 C12 H12 120.2
C18 C13 N2 120.2(2)
C18 C13 C14 118.3(3)
N2 C13 C14 121.5(2)
C15 C14 C13 120.6(3)
C15 C14 H14 119.7
C13 C14 H14 119.7
C14 C15 C16 121.7(2)
C14 C15 H15 119.2
C16 C15 H15 119.2
C17 C16 C15 117.5(3)
C17 C16 C19 122.5(2)
C15 C16 C19 120.0(2)
C18 C17 C16 121.6(3)
C18 C17 H17 119.2
C16 C17 H17 119.2
C17 C18 C13 120.4(3)
C17 C18 H18 119.8
C13 C18 H18 119.8
N1 C19 C16 123.7(3)
N1 C19 S1 113.7(2)
C16 C19 S1 122.5(2)
C21 C20 N1 117.5(3)
C21 C20 H20 121.2
N1 C20 H20 121.2
C20 C21 C22 128.6(3)
C20 C21 S1 107.8(2)
C22 C21 S1 123.6(2)
C26 C22 C23 115.8(3)
C26 C22 C21 123.7(3)
C23 C22 C21 120.5(3)
C24 C23 C22 119.6(3)
C24 C23 H23 120.2
C22 C23 H23 120.2
N3 C24 C23 124.6(3)
N3 C24 H24 117.7
C23 C24 H24 117.7
N3 C25 C26 123.6(3)
N3 C25 H25 118.2
C26 C25 H25 118.2
C22 C26 C25 120.0(3)
C22 C26 H26 120.0
C25 C26 H26 120.0
C28 C27 C32 119.1(3)
C28 C27 N5 120.3(3)
C32 C27 N5 120.6(3)
C29 C28 C27 120.6(3)
C29 C28 H28 119.7
C27 C28 H28 119.7
C30 C29 C28 120.3(3)
C30 C29 H29 119.8
C28 C29 H29 119.8
C29 C30 C31 119.6(3)
C29 C30 H30 120.2
C31 C30 H30 120.2
C30 C31 C32 120.6(3)
C30 C31 H31 119.7
C32 C31 H31 119.7
C31 C32 C27 119.6(3)
C31 C32 H32 120.2
C27 C32 H32 120.2
C38 C33 C34 118.5(3)
C38 C33 N5 120.7(3)
C34 C33 N5 120.9(3)
C35 C34 C33 120.2(3)
C35 C34 H34 119.9
C33 C34 H34 119.9
C34 C35 C36 120.5(4)
C34 C35 H35 119.7
C36 C35 H35 119.7
C37 C36 C35 119.5(3)
C37 C36 H36 120.2
C35 C36 H36 120.2
C36 C37 C38 120.2(4)
C36 C37 H37 119.9
C38 C37 H37 119.9
C37 C38 C33 121.0(3)
C37 C38 H38 119.5
C33 C38 H38 119.5
C44 C39 C40 118.5(3)
C44 C39 N5 121.5(3)
C40 C39 N5 119.9(3)
C41 C40 C39 120.7(3)
C41 C40 H40 119.7
C39 C40 H40 119.7
C40 C41 C42 121.3(3)
C40 C41 H41 119.4
C42 C41 H41 119.4
C43 C42 C41 117.8(3)
C43 C42 C45 119.3(3)
C41 C42 C45 122.8(3)
C44 C43 C42 121.8(3)
C44 C43 H43 119.1
C42 C43 H43 119.1
C43 C44 C39 119.9(3)
C43 C44 H44 120.0
C39 C44 H44 120.0
N4 C45 C42 122.8(3)
N4 C45 S2 112.9(3)
C42 C45 S2 124.3(2)
C47 C46 N4 117.4(4)
C47 C46 H46 121.3
N4 C46 H46 121.3
C46 C47 C48 127.5(3)
C46 C47 S2 107.4(3)
C48 C47 S2 125.0(3)
C49 C48 C52 115.5(3)
C49 C48 C47 123.2(3)
C52 C48 C47 121.2(3)
C50 C49 C48 119.9(4)
C50 C49 H49 120.0
C48 C49 H49 120.0
N6 C50 C49 124.5(4)
N6 C50 H50 117.8
C49 C50 H50 117.8
N6 C51 C52 123.2(4)
N6 C51 H51 118.4
C52 C51 H51 118.4
C51 C52 C48 120.6(4)
C51 C52 H52 119.7
C48 C52 H52 119.7
C54 C53 H53A 109.5
C54 C53 H53B 109.5
H53A C53 H53B 109.5
C54 C53 H53C 109.5
H53A C53 H53C 109.5
H53B C53 H53C 109.5
N7 C54 C53 178.7(5)
C13 N2 C7 121.5(2)
C13 N2 C1 118.8(2)
C7 N2 C1 119.7(2)
C19 N1 C20 110.6(3)
C24 N3 C25 116.3(3)
C39 N5 C33 120.2(2)
C39 N5 C27 119.9(2)
C33 N5 C27 118.1(2)
C45 N4 C46 111.1(3)
C50 N6 C51 116.3(4)
C21 S1 C19 90.31(13)
C47 S2 C45 91.14(16)

loop_
_geom_bond_atom_site_label_1
_geom_bond_atom_site_label_2
_geom_bond_distance
C1 C2 1.378(4)
C1 C6 1.381(4)
C1 N2 1.431(3)
C2 C3 1.383(4)
C2 H2 0.9300
C3 C4 1.372(5)
C3 H3 0.9300
C4 C5 1.370(5)
C4 H4 0.9300
C5 C6 1.376(4)
C5 H5 0.9300
C6 H6 0.9300
C7 C12 1.379(4)
C7 C8 1.384(4)
C7 N2 1.431(3)
C8 C9 1.390(4)
C8 H8 0.9300
C9 C10 1.376(5)
C9 H9 0.9300
C10 C11 1.362(6)
C10 H10 0.9300
C11 C12 1.384(5)
C11 H11 0.9300
C12 H12 0.9300
C13 C18 1.387(4)
C13 N2 1.399(3)
C13 C14 1.404(4)
C14 C15 1.365(4)
C14 H14 0.9300
C15 C16 1.396(4)
C15 H15 0.9300
C16 C17 1.385(4)
C16 C19 1.454(4)
C17 C18 1.385(4)
C17 H17 0.9300
C18 H18 0.9300
C19 N1 1.288(4)
C19 S1 1.730(3)
C20 C21 1.345(4)
C20 N1 1.370(4)
C20 H20 0.9300
C21 C22 1.452(4)
C21 S1 1.718(3)
C22 C26 1.381(4)
C22 C23 1.397(4)
C23 C24 1.369(4)
C23 H23 0.9300
C24 N3 1.320(4)
C24 H24 0.9300
C25 N3 1.321(4)
C25 C26 1.388(4)
C25 H25 0.9300
C26 H26 0.9300
C27 C28 1.379(4)
C27 C32 1.387(4)
C27 N5 1.434(4)
C28 C29 1.369(4)
C28 H28 0.9300
C29 C30 1.366(5)
C29 H29 0.9300
C30 C31 1.375(5)
C30 H30 0.9300
C31 C32 1.375(5)
C31 H31 0.9300
C32 H32 0.9300
C33 C38 1.382(4)
C33 C34 1.384(4)
C33 N5 1.421(4)
C34 C35 1.372(5)
C34 H34 0.9300
C35 C36 1.377(5)
C35 H35 0.9300
C36 C37 1.364(5)
C36 H36 0.9300
C37 C38 1.368(5)
C37 H37 0.9300
C38 H38 0.9300
C39 C44 1.391(4)
C39 C40 1.397(4)
C39 N5 1.411(4)
C40 C41 1.368(4)
C40 H40 0.9300
C41 C42 1.391(4)
C41 H41 0.9300
C42 C43 1.382(4)
C42 C45 1.471(4)
C43 C44 1.380(4)
C43 H43 0.9300
C44 H44 0.9300
C45 N4 1.297(4)
C45 S2 1.722(3)
C46 C47 1.352(5)
C46 N4 1.359(5)
C46 H46 0.9300
C47 C48 1.461(4)
C47 S2 1.709(3)
C48 C49 1.376(5)
C48 C52 1.389(5)
C49 C50 1.374(5)
C49 H49 0.9300
C50 N6 1.315(5)
C50 H50 0.9300
C51 N6 1.326(6)
C51 C52 1.372(6)
C51 H51 0.9300
C52 H52 0.9300
C53 C54 1.418(6)
C53 H53A 0.9600
C53 H53B 0.9600
C53 H53C 0.9600
C54 N7 1.141(6)
